data_7249286
loop_
_publ_author_name
'Zahradn\'ikov\'a, Eva'
'Pichon, C\'eline'
'Duhayon, Carine'
'Sutter, Jean-Pascal'
'Hala\<s, Petr'
'Draho\<s, Bohuslav'

_publ_section_title
;
 Synthesis, structural and magnetic properties of cobalt(ii) complexes
 with pyridine-based macrocyclic ligand containing two pyridine pendant
 arms
;
_journal_issue 38
_journal_name_full 'RSC Advances'
_journal_page_first 28138
_journal_page_last 28147
_journal_paper_doi 10.1039/D4RA02387K
_journal_volume 14
_journal_year 2024
_chemical_absolute_configuration ad
_chemical_formula_moiety 'C29 H35 Co N7 O2 S2  '
_chemical_formula_sum 'C29 H35 Co N7 O2 S2'
_chemical_formula_weight 636.71
_space_group_IT_number 33
_space_group_name_Hall 'P 2c -2n'
_space_group_name_H-M_alt 'P n a 21'
_symmetry_cell_setting orthorhombic
_symmetry_space_group_name_Hall 'P 2c -2n'
_symmetry_space_group_name_H-M 'P n a 21'
_atom_sites_solution_hydrogens difmap
_atom_sites_solution_primary direct
_audit_update_record
;
2024-07-17 deposited with the CCDC.	2024-08-14 downloaded from the CCDC.
;
_cell_angle_alpha 90
_cell_angle_beta 90
_cell_angle_gamma 90
_cell_formula_units_Z 4
_cell_length_a 9.20980(10)
_cell_length_b 32.9484(3)
_cell_length_c 9.78030(10)
_cell_measurement_reflns_used 22492
_cell_measurement_temperature 100
_cell_measurement_theta_max 79.74
_cell_measurement_theta_min 2.68
_cell_volume 2967.81(5)
_computing_cell_refinement
; 
 CrysAlisPro (Rigaku Oxford Diffraction, 2021) 
;
_computing_data_collection
; 
 'XtaLAB Synergy, Dualflex,HyPix, (Rigaku, 2021) 
;
_computing_data_reduction
; 
 CrysAlisPro (Rigaku Oxford Diffraction, 2021) 
;
_computing_molecular_graphics 'CAMERON (Watkin et al., 1996)'
_computing_publication_material 'CRYSTALS (Betteridge et al., 2003)'
_computing_structure_refinement 'CRYSTALS (Betteridge et al., 2003)'
_computing_structure_solution 'SHELXT (Sheldrick, 2015)'
_diffrn_ambient_temperature 100
_diffrn_measured_fraction_theta_full 0.992
_diffrn_measured_fraction_theta_max 0.992
_diffrn_measurement_device Area
_diffrn_measurement_device_type 'XtaLAB Synergy, Dualflex, HyPix'
_diffrn_measurement_method '\f & \w scans'
_diffrn_radiation_type 'Cu K\a'
_diffrn_radiation_wavelength 1.54184
_diffrn_reflns_av_R_equivalents 0.034
_diffrn_reflns_av_unetI/netI 2.256
_diffrn_reflns_limit_h_max 11
_diffrn_reflns_limit_h_min -11
_diffrn_reflns_limit_k_max 41
_diffrn_reflns_limit_k_min -42
_diffrn_reflns_limit_l_max 12
_diffrn_reflns_limit_l_min -12
_diffrn_reflns_number 30483
_diffrn_reflns_theta_full 80.17
_diffrn_reflns_theta_max 73.823
_diffrn_reflns_theta_min 2.682
_diffrn_standards_number 0
_exptl_absorpt_coefficient_mu 6.171
_exptl_absorpt_correction_T_max 0.69
_exptl_absorpt_correction_T_min 0.53
_exptl_absorpt_correction_type multi-scan
_exptl_absorpt_process_details 'DENZO/SCALEPACK (Otwinowski & Minor, 1997)'
_exptl_crystal_colour purple
_exptl_crystal_density_diffrn 1.425
_exptl_crystal_density_meas ?
_exptl_crystal_density_method 'not measured'
_exptl_crystal_description block
_exptl_crystal_F_000 1332
_exptl_crystal_size_max 0.110
_exptl_crystal_size_mid 0.090
_exptl_crystal_size_min 0.060
_refine_diff_density_max 0.18
_refine_diff_density_min -0.25
_refine_ls_abs_structure_details
; 
 Parsons, Flack & Wagner (2013), 
 2157 Friedel Pairs 
;
_refine_ls_abs_structure_Flack -0.0264(12)
_refine_ls_extinction_method None
_refine_ls_goodness_of_fit_ref 0.9526
_refine_ls_hydrogen_treatment constr
_refine_ls_matrix_type full
_refine_ls_number_parameters 371
_refine_ls_number_reflns 5758
_refine_ls_number_restraints 1
_refine_ls_R_factor_all 0.0274
_refine_ls_R_factor_gt 0.0268
_refine_ls_shift/su_max 0.0020007
_refine_ls_shift/su_mean 0.0000788
_refine_ls_structure_factor_coef Fsqd
_refine_ls_weighting_details
;
 Method= Modified Sheldrick 
 w=1/[\s^2^(F^2^) + ( 0.05P)^2^ + 1.45P] 
 ,where P=(max(Fo^2^,0) + 2Fc^2^)/3 
;
_refine_ls_weighting_scheme calc
_refine_ls_wR_factor_all 0.0733
_refine_ls_wR_factor_gt 0.0730
_refine_ls_wR_factor_ref 0.0733
_reflns_limit_h_max 11
_reflns_limit_h_min 0
_reflns_limit_k_max 42
_reflns_limit_k_min 0
_reflns_limit_l_max 12
_reflns_limit_l_min -12
_reflns_number_gt 5642
_reflns_number_total 6088
_reflns_threshold_expression I>2.0\s(I)
_oxford_diffrn_Wilson_B_factor 1.75
_oxford_diffrn_Wilson_scale 0.29
_oxford_refine_ls_scale 2.106(10)
_cod_data_source_file d4ra02387k2.cif
_cod_data_source_block 20240708-CP-EZ9
_cod_depositor_comments
;
The following automatic conversions were performed:

data item '_exptl_crystal_density_meas' value 'not measured' was
changed to '?' -- the value is perceived as not measured.

Automatic conversion script
Id: cif_fix_values 8170 2020-07-09 18:12:32Z antanas 
;
_cod_original_sg_symbol_Hall 'P 2c -2n '
_cod_original_sg_symbol_H-M 'P n a 21 '
_cod_original_formula_sum 'C29 H35 Co N7 O2 S2  '
_cod_database_code 7249286
_oxford_refine_reflns_threshold_expression I>-3.0\s(I)
_refine_ls_r_factor_ref 0.0274
_reflns_number_all 5758
_oxford_hooft_y -0.(0)
_oxford_bijvoet_difference -0.0264(12)
_oxford_refined_flack_x -0.0227(19)

loop_
_symmetry_equiv_pos_as_xyz
x,y,z
-x,-y,z+1/2
-x+1/2,y+1/2,z+1/2
x+1/2,-y+1/2,z

loop_
_atom_site_label
_atom_site_type_symbol
_atom_site_fract_x
_atom_site_fract_y
_atom_site_fract_z
_atom_site_U_iso_or_equiv
_atom_site_occupancy
_atom_site_adp_type
_atom_site_refinement_flags_posn
_atom_site_refinement_flags_adp
_atom_site_refinement_flags_occupancy
_atom_site_disorder_assembly
_atom_site_disorder_group
_atom_site_attached_hydrogens
Co1 Co 0.56415(3) 0.349350(8) 0.63910(5) 0.0148 1.0000 Uani . . . . . .
C1 C 0.48168(19) 0.43780(5) 0.6474(2) 0.0159 1.0000 Uani . . . . . .
C2 C 0.3922(2) 0.47070(6) 0.6764(2) 0.0185 1.0000 Uani . . . . . .
C3 C 0.2466(2) 0.46378(6) 0.7038(2) 0.0195 1.0000 Uani . . . . . .
C4 C 0.1921(2) 0.42466(6) 0.6957(2) 0.0186 1.0000 Uani . . . . . .
C5 C 0.28662(19) 0.39304(6) 0.66512(19) 0.0161 1.0000 Uani . . . . . .
C6 C 0.23916(19) 0.34936(6) 0.6485(2) 0.0179 1.0000 Uani . . . . . .
C7 C 0.3266(2) 0.33749(6) 0.4144(2) 0.0178 1.0000 Uani . . . . . .
C8 C 0.1845(2) 0.32433(6) 0.3459(2) 0.0197 1.0000 Uani . . . . . .
C9 C 0.1993(2) 0.32963(6) 0.1924(2) 0.0228 1.0000 Uani . . . . . .
C10 C 0.3129(2) 0.37576(6) 0.0406(2) 0.0225 1.0000 Uani . . . . . .
C11 C 0.3590(2) 0.41944(6) 0.0254(2) 0.0219 1.0000 Uani . . . . . .
C12 C 0.5978(2) 0.41682(6) 0.1222(2) 0.0195 1.0000 Uani . . . . . .
C13 C 0.6439(2) 0.39775(5) 0.2570(2) 0.0188 1.0000 Uani . . . . . .
C14 C 0.6254(2) 0.42776(6) 0.3739(2) 0.0175 1.0000 Uani . . . . . .
C15 C 0.6401(2) 0.44278(5) 0.61389(19) 0.0165 1.0000 Uani . . . . . .
C16 C 0.3406(2) 0.28356(6) 0.5855(2) 0.0196 1.0000 Uani . . . . . .
C17 C 0.4072(2) 0.27365(6) 0.7223(2) 0.0185 1.0000 Uani . . . . . .
C18 C 0.3779(2) 0.23729(6) 0.7880(2) 0.0236 1.0000 Uani . . . . . .
C19 C 0.4375(2) 0.22999(7) 0.9164(2) 0.0258 1.0000 Uani . . . . . .
C20 C 0.5244(2) 0.25947(6) 0.9753(2) 0.0231 1.0000 Uani . . . . . .
C21 C 0.5523(2) 0.29451(6) 0.9020(2) 0.0188 1.0000 Uani . . . . . .
C22 C 0.8405(2) 0.40636(6) 0.5018(2) 0.0174 1.0000 Uani . . . . . .
C23 C 0.9355(2) 0.44124(6) 0.4536(2) 0.0181 1.0000 Uani . . . . . .
C24 C 1.0385(2) 0.43555(7) 0.3509(2) 0.0241 1.0000 Uani . . . . . .
C25 C 1.1319(3) 0.46727(7) 0.3190(2) 0.0296 1.0000 Uani . . . . . .
C26 C 1.1168(2) 0.50383(7) 0.3860(2) 0.0275 1.0000 Uani . . . . . .
C27 C 1.0091(2) 0.50719(6) 0.4849(2) 0.0231 1.0000 Uani . . . . . .
C28 C 0.7223(2) 0.30227(5) 0.4015(2) 0.0178 1.0000 Uani . . . . . .
C29 C 0.8124(2) 0.37242(5) 0.8541(2) 0.0168 1.0000 Uani . . . . . .
N1 N 0.42964(15) 0.39958(4) 0.64751(18) 0.0153 1.0000 Uani . . . . . .
N2 N 0.34435(17) 0.32750(5) 0.56109(16) 0.0160 1.0000 Uani . . . . . .
N3 N 0.68238(17) 0.41339(5) 0.50700(17) 0.0159 1.0000 Uani . . . . . .
N4 N 0.49569(17) 0.30178(5) 0.77710(18) 0.0179 1.0000 Uani . . . . . .
N5 N 0.92102(17) 0.47669(5) 0.52012(18) 0.0204 1.0000 Uani . . . . . .
N6 N 0.66371(18) 0.31510(5) 0.49834(18) 0.0205 1.0000 Uani . . . . . .
N7 N 0.72093(17) 0.36547(5) 0.77486(19) 0.0201 1.0000 Uani . . . . . .
O1 O 0.23628(15) 0.37104(4) 0.16461(15) 0.0215 1.0000 Uani . . . . . .
O2 O 0.45348(14) 0.43271(4) 0.13166(15) 0.0205 1.0000 Uani . . . . . .
S1 S 0.80401(6) 0.284619(16) 0.26658(7) 0.0269 1.0000 Uani . . . . . .
S2 S 0.93859(5) 0.382089(15) 0.96539(7) 0.0227 1.0000 Uani . . . . . .
H21 H 0.4337 0.4972 0.6764 0.0225 1.0000 Uiso R . . . . .
H31 H 0.1831 0.4857 0.7277 0.0260 1.0000 Uiso R . . . . .
H41 H 0.0936 0.4195 0.7120 0.0242 1.0000 Uiso R . . . . .
H62 H 0.2395 0.3364 0.7373 0.0244 1.0000 Uiso R . . . . .
H61 H 0.1416 0.3496 0.6080 0.0231 1.0000 Uiso R . . . . .
H72 H 0.3370 0.3664 0.4023 0.0239 1.0000 Uiso R . . . . .
H71 H 0.4094 0.3248 0.3674 0.0240 1.0000 Uiso R . . . . .
H82 H 0.0994 0.3399 0.3783 0.0262 1.0000 Uiso R . . . . .
H81 H 0.1672 0.2957 0.3616 0.0255 1.0000 Uiso R . . . . .
H92 H 0.1094 0.3222 0.1480 0.0288 1.0000 Uiso R . . . . .
H91 H 0.2803 0.3124 0.1568 0.0288 1.0000 Uiso R . . . . .
H102 H 0.3957 0.3569 0.0357 0.0288 1.0000 Uiso R . . . . .
H101 H 0.2461 0.3694 -0.0379 0.0290 1.0000 Uiso R . . . . .
H112 H 0.2708 0.4363 0.0289 0.0284 1.0000 Uiso R . . . . .
H111 H 0.4062 0.4224 -0.0627 0.0260 1.0000 Uiso R . . . . .
H122 H 0.6634 0.4392 0.1004 0.0256 1.0000 Uiso R . . . . .
H121 H 0.6063 0.3967 0.0499 0.0248 1.0000 Uiso R . . . . .
H131 H 0.7503 0.3898 0.2482 0.0239 1.0000 Uiso R . . . . .
H132 H 0.5919 0.3734 0.2737 0.0239 1.0000 Uiso R . . . . .
H141 H 0.6699 0.4538 0.3486 0.0243 1.0000 Uiso R . . . . .
H142 H 0.5246 0.4326 0.3856 0.0237 1.0000 Uiso R . . . . .
H151 H 0.6586 0.4709 0.5887 0.0210 1.0000 Uiso R . . . . .
H152 H 0.6973 0.4372 0.6931 0.0196 1.0000 Uiso R . . . . .
H161 H 0.2439 0.2729 0.5810 0.0245 1.0000 Uiso R . . . . .
H162 H 0.3978 0.2706 0.5158 0.0248 1.0000 Uiso R . . . . .
H181 H 0.3193 0.2173 0.7463 0.0306 1.0000 Uiso R . . . . .
H191 H 0.4200 0.2054 0.9624 0.0311 1.0000 Uiso R . . . . .
H201 H 0.5663 0.2565 1.0646 0.0297 1.0000 Uiso R . . . . .
H211 H 0.6146 0.3148 0.9391 0.0243 1.0000 Uiso R . . . . .
H221 H 0.8696 0.3992 0.5933 0.0228 1.0000 Uiso R . . . . .
H222 H 0.8588 0.3833 0.4417 0.0231 1.0000 Uiso R . . . . .
H241 H 1.0414 0.4103 0.3068 0.0311 1.0000 Uiso R . . . . .
H251 H 1.2055 0.4633 0.2534 0.0387 1.0000 Uiso R . . . . .
H261 H 1.1754 0.5260 0.3655 0.0341 1.0000 Uiso R . . . . .
H271 H 0.9987 0.5320 0.5305 0.0292 1.0000 Uiso R . . . . .

loop_
_atom_site_aniso_label
_atom_site_aniso_U_11
_atom_site_aniso_U_22
_atom_site_aniso_U_33
_atom_site_aniso_U_23
_atom_site_aniso_U_13
_atom_site_aniso_U_12
Co1 0.01752(14) 0.01389(13) 0.01312(14) -0.00114(11) -0.00187(12) 0.00046(10)
C1 0.0215(8) 0.0163(8) 0.0099(8) -0.0011(7) -0.0012(7) -0.0005(6)
C2 0.0225(9) 0.0162(8) 0.0168(10) 0.0002(7) -0.0029(7) 0.0016(7)
C3 0.0208(9) 0.0226(9) 0.0152(9) 0.0003(7) -0.0016(7) 0.0054(7)
C4 0.0175(8) 0.0233(9) 0.0149(9) 0.0001(7) -0.0018(7) 0.0014(7)
C5 0.0172(8) 0.0208(9) 0.0103(9) 0.0001(7) -0.0010(6) -0.0007(7)
C6 0.0188(8) 0.0195(8) 0.0154(9) -0.0012(7) -0.0005(7) -0.0017(7)
C7 0.0217(9) 0.0186(9) 0.0132(9) -0.0001(7) -0.0024(7) -0.0016(7)
C8 0.0210(9) 0.0187(9) 0.0192(10) 0.0006(8) -0.0046(7) -0.0027(7)
C9 0.0286(10) 0.0201(9) 0.0195(10) -0.0028(7) -0.0077(8) -0.0001(8)
C10 0.0245(9) 0.0293(11) 0.0138(9) -0.0048(8) -0.0000(7) 0.0012(8)
C11 0.0220(9) 0.0296(10) 0.0140(9) 0.0015(7) -0.0016(7) 0.0031(8)
C12 0.0190(8) 0.0237(9) 0.0158(10) -0.0014(7) 0.0006(7) 0.0011(7)
C13 0.0229(9) 0.0181(8) 0.0155(9) -0.0006(7) 0.0001(7) 0.0015(7)
C14 0.0198(9) 0.0179(8) 0.0149(9) 0.0010(7) -0.0018(7) 0.0024(7)
C15 0.0205(8) 0.0134(8) 0.0155(9) -0.0017(7) -0.0000(7) -0.0002(6)
C16 0.0246(9) 0.0154(8) 0.0189(9) -0.0009(7) -0.0033(7) -0.0045(7)
C17 0.0220(9) 0.0178(9) 0.0158(9) -0.0011(7) 0.0006(7) -0.0012(7)
C18 0.0277(10) 0.0190(9) 0.0240(11) 0.0012(8) -0.0003(8) -0.0035(8)
C19 0.0314(11) 0.0192(10) 0.0268(11) 0.0073(8) -0.0006(8) -0.0031(8)
C20 0.0260(9) 0.0237(10) 0.0196(10) 0.0035(8) 0.0003(8) 0.0014(8)
C21 0.0208(9) 0.0182(9) 0.0174(9) 0.0011(7) -0.0014(7) 0.0003(7)
C22 0.0197(8) 0.0160(8) 0.0166(9) 0.0006(7) -0.0012(7) 0.0011(7)
C23 0.0184(9) 0.0196(9) 0.0162(9) 0.0023(8) -0.0023(7) 0.0013(7)
C24 0.0261(10) 0.0267(10) 0.0196(10) -0.0018(8) 0.0027(8) 0.0004(8)
C25 0.0289(11) 0.0379(12) 0.0219(11) -0.0000(9) 0.0087(8) -0.0049(9)
C26 0.0285(10) 0.0283(11) 0.0258(12) 0.0056(9) 0.0026(9) -0.0083(8)
C27 0.0247(9) 0.0187(9) 0.0261(11) 0.0012(8) -0.0007(8) -0.0013(8)
C28 0.0219(9) 0.0135(8) 0.0180(9) 0.0024(7) -0.0028(7) -0.0009(7)
C29 0.0200(9) 0.0135(8) 0.0169(9) 0.0028(7) 0.0026(7) -0.0001(7)
N1 0.0185(7) 0.0158(7) 0.0117(7) 0.0008(6) -0.0021(6) -0.0003(5)
N2 0.0191(7) 0.0160(7) 0.0128(8) -0.0009(6) -0.0018(6) -0.0021(6)
N3 0.0188(7) 0.0166(7) 0.0123(7) -0.0014(6) -0.0011(6) 0.0015(6)
N4 0.0215(7) 0.0161(7) 0.0161(8) 0.0007(6) -0.0007(6) -0.0011(6)
N5 0.0198(8) 0.0202(8) 0.0210(9) -0.0001(7) 0.0009(6) -0.0008(6)
N6 0.0227(8) 0.0193(7) 0.0194(8) -0.0013(6) 0.0005(7) 0.0001(6)
N7 0.0233(8) 0.0202(8) 0.0167(8) 0.0024(7) -0.0039(7) -0.0024(6)
O1 0.0284(7) 0.0204(7) 0.0157(7) -0.0009(5) 0.0004(6) 0.0020(5)
O2 0.0207(6) 0.0250(7) 0.0158(7) -0.0031(6) -0.0019(5) 0.0036(5)
S1 0.0331(2) 0.0269(2) 0.0207(2) -0.0034(2) 0.0076(2) 0.0004(2)
S2 0.0213(2) 0.0233(2) 0.0235(3) -0.00054(19) -0.00667(18) -0.00252(17)

loop_
_atom_type_symbol
_atom_type_scat_dispersion_real
_atom_type_scat_dispersion_imag
_atom_type_scat_Cromer_Mann_a1
_atom_type_scat_Cromer_Mann_b1
_atom_type_scat_Cromer_Mann_a2
_atom_type_scat_Cromer_Mann_b2
_atom_type_scat_Cromer_Mann_a3
_atom_type_scat_Cromer_Mann_b3
_atom_type_scat_Cromer_Mann_a4
_atom_type_scat_Cromer_Mann_b4
_atom_type_scat_Cromer_Mann_c
_atom_type_scat_source
C 0.0181 0.0091 2.3100 20.8439 1.0200 10.2075 1.5886 0.5687 0.8650 51.6512 0.2156 'International Tables Vol C 4.2.6.8 and 6.1.1.4'
H 0.0000 0.0000 0.4930 10.5109 0.3229 26.1257 0.1402 3.1424 0.0408 57.7998 0.0030 'International Tables Vol C 4.2.6.8 and 6.1.1.4'
N 0.0311 0.0180 12.2126 0.0057 3.1322 9.8933 2.0125 28.9975 1.1663 0.5826 -11.5290 'International Tables Vol C 4.2.6.8 and 6.1.1.4'
O 0.0492 0.0322 3.0485 13.2771 2.2868 5.7011 1.5463 0.3239 0.8670 32.9089 0.2508 'International Tables Vol C 4.2.6.8 and 6.1.1.4'
S 0.3331 0.5567 6.9053 1.4679 5.2034 22.2151 1.4379 0.2536 1.5863 56.1720 0.8669 'International Tables Vol C 4.2.6.8 and 6.1.1.4'
Co -2.3653 3.6143 12.2841 4.2791 7.3409 0.2784 4.0034 13.5359 2.3488 71.1692 1.0118 'International Tables Vol C 4.2.6.8 and 6.1.1.4'

loop_
_geom_angle_atom_site_label_1
_geom_angle_site_symmetry_1
_geom_angle_atom_site_label_2
_geom_angle_site_symmetry_2
_geom_angle_atom_site_label_3
_geom_angle_site_symmetry_3
_geom_angle
_geom_angle_publ_flag
N1 . Co1 . N2 . 74.58(6) yes
N1 . Co1 . N4 . 112.35(6) yes
N2 . Co1 . N4 . 73.81(6) yes
N1 . Co1 . N6 . 138.80(7) yes
N2 . Co1 . N6 . 89.92(6) yes
N4 . Co1 . N6 . 98.87(7) yes
N1 . Co1 . N7 . 100.97(6) yes
N2 . Co1 . N7 . 158.75(6) yes
N4 . Co1 . N7 . 89.36(7) yes
N6 . Co1 . N7 . 105.73(7) yes
C2 . C1 . C15 . 122.27(16) yes
C2 . C1 . N1 . 121.18(17) yes
C15 . C1 . N1 . 116.55(15) yes
C1 . C2 . C3 . 118.95(18) yes
C1 . C2 . H21 . 118.5 no
C3 . C2 . H21 . 122.6 no
C2 . C3 . C4 . 119.52(18) yes
C2 . C3 . H31 . 120.9 no
C4 . C3 . H31 . 119.5 no
C3 . C4 . C5 . 118.84(18) yes
C3 . C4 . H41 . 120.8 no
C5 . C4 . H41 . 120.4 no
C4 . C5 . C6 . 123.72(16) yes
C4 . C5 . N1 . 121.36(17) yes
C6 . C5 . N1 . 114.92(16) yes
C5 . C6 . N2 . 109.64(15) yes
C5 . C6 . H62 . 108.8 no
N2 . C6 . H62 . 107.5 no
C5 . C6 . H61 . 107.5 no
N2 . C6 . H61 . 111.7 no
H62 . C6 . H61 . 111.6 no
C8 . C7 . N2 . 117.05(16) yes
C8 . C7 . H72 . 108.1 no
N2 . C7 . H72 . 109.1 no
C8 . C7 . H71 . 109.6 no
N2 . C7 . H71 . 105.8 no
H72 . C7 . H71 . 106.6 no
C7 . C8 . C9 . 108.87(17) yes
C7 . C8 . H82 . 112.9 no
C9 . C8 . H82 . 109.2 no
C7 . C8 . H81 . 110.3 no
C9 . C8 . H81 . 106.5 no
H82 . C8 . H81 . 108.9 no
C8 . C9 . O1 . 108.57(16) yes
C8 . C9 . H92 . 109.8 no
O1 . C9 . H92 . 111.0 no
C8 . C9 . H91 . 110.3 no
O1 . C9 . H91 . 107.3 no
H92 . C9 . H91 . 109.9 no
C11 . C10 . O1 . 109.30(16) yes
C11 . C10 . H102 . 112.3 no
O1 . C10 . H102 . 111.1 no
C11 . C10 . H101 . 107.2 no
O1 . C10 . H101 . 109.1 no
H102 . C10 . H101 . 107.7 no
C10 . C11 . O2 . 113.15(16) yes
C10 . C11 . H112 . 107.7 no
O2 . C11 . H112 . 107.7 no
C10 . C11 . H111 . 108.1 no
O2 . C11 . H111 . 110.1 no
H112 . C11 . H111 . 110.1 no
C13 . C12 . O2 . 110.74(15) yes
C13 . C12 . H122 . 109.2 no
O2 . C12 . H122 . 108.2 no
C13 . C12 . H121 . 109.0 no
O2 . C12 . H121 . 111.8 no
H122 . C12 . H121 . 107.9 no
C12 . C13 . C14 . 110.60(15) yes
C12 . C13 . H131 . 107.6 no
C14 . C13 . H131 . 109.8 no
C12 . C13 . H132 . 111.0 no
C14 . C13 . H132 . 111.3 no
H131 . C13 . H132 . 106.4 no
C13 . C14 . N3 . 114.40(15) yes
C13 . C14 . H141 . 109.3 no
N3 . C14 . H141 . 110.7 no
C13 . C14 . H142 . 108.0 no
N3 . C14 . H142 . 107.1 no
H141 . C14 . H142 . 106.9 no
C1 . C15 . N3 . 109.77(14) yes
C1 . C15 . H151 . 109.2 no
N3 . C15 . H151 . 113.5 no
C1 . C15 . H152 . 109.7 no
N3 . C15 . H152 . 107.7 no
H151 . C15 . H152 . 106.9 no
C17 . C16 . N2 . 110.38(15) yes
C17 . C16 . H161 . 109.9 no
N2 . C16 . H161 . 112.0 no
C17 . C16 . H162 . 108.0 no
N2 . C16 . H162 . 108.1 no
H161 . C16 . H162 . 108.3 no
C16 . C17 . C18 . 121.30(18) yes
C16 . C17 . N4 . 116.78(17) yes
C18 . C17 . N4 . 121.91(18) yes
C17 . C18 . C19 . 119.42(19) yes
C17 . C18 . H181 . 120.9 no
C19 . C18 . H181 . 119.7 no
C18 . C19 . C20 . 118.85(19) yes
C18 . C19 . H191 . 120.8 no
C20 . C19 . H191 . 120.3 no
C19 . C20 . C21 . 118.5(2) yes
C19 . C20 . H201 . 122.7 no
C21 . C20 . H201 . 118.8 no
C20 . C21 . N4 . 123.11(18) yes
C20 . C21 . H211 . 119.9 no
N4 . C21 . H211 . 117.0 no
C23 . C22 . N3 . 117.42(15) yes
C23 . C22 . H221 . 108.3 no
N3 . C22 . H221 . 106.3 no
C23 . C22 . H222 . 107.6 no
N3 . C22 . H222 . 108.3 no
H221 . C22 . H222 . 108.6 no
C22 . C23 . C24 . 120.92(18) yes
C22 . C23 . N5 . 116.74(17) yes
C24 . C23 . N5 . 122.21(18) yes
C23 . C24 . C25 . 118.9(2) yes
C23 . C24 . H241 . 118.0 no
C25 . C24 . H241 . 123.1 no
C24 . C25 . C26 . 119.2(2) yes
C24 . C25 . H251 . 119.7 no
C26 . C25 . H251 . 121.1 no
C25 . C26 . C27 . 118.20(19) yes
C25 . C26 . H261 . 121.6 no
C27 . C26 . H261 . 120.1 no
C26 . C27 . N5 . 123.5(2) yes
C26 . C27 . H271 . 118.2 no
N5 . C27 . H271 . 118.2 no
N6 . C28 . S1 . 179.74(18) yes
N7 . C29 . S2 . 179.49(18) yes
Co1 . N1 . C1 . 122.32(12) yes
Co1 . N1 . C5 . 117.59(12) yes
C1 . N1 . C5 . 119.85(15) yes
C7 . N2 . C6 . 112.29(15) yes
C7 . N2 . C16 . 111.96(15) yes
C6 . N2 . C16 . 111.77(15) yes
C7 . N2 . Co1 . 110.61(11) yes
C6 . N2 . Co1 . 103.56(11) yes
C16 . N2 . Co1 . 106.15(11) yes
C14 . N3 . C15 . 108.60(14) yes
C14 . N3 . C22 . 111.67(15) yes
C15 . N3 . C22 . 112.79(14) yes
Co1 . N4 . C21 . 125.54(13) yes
Co1 . N4 . C17 . 115.29(13) yes
C21 . N4 . C17 . 118.16(17) yes
C23 . N5 . C27 . 117.95(18) yes
Co1 . N6 . C28 . 166.43(16) yes
Co1 . N7 . C29 . 176.16(15) yes
C9 . O1 . C10 . 112.73(16) yes
C12 . O2 . C11 . 114.06(15) yes

loop_
_geom_bond_atom_site_label_1
_geom_bond_site_symmetry_1
_geom_bond_atom_site_label_2
_geom_bond_site_symmetry_2
_geom_bond_distance
_geom_bond_publ_flag
Co1 . N1 . 2.0689(15) yes
Co1 . N2 . 2.2799(15) yes
Co1 . N4 . 2.1623(16) yes
Co1 . N6 . 2.0024(17) yes
Co1 . N7 . 2.0323(17) yes
C1 . C2 . 1.391(3) yes
C1 . C15 . 1.505(3) yes
C1 . N1 . 1.348(2) yes
C2 . C3 . 1.387(3) yes
C2 . H21 . 0.953 no
C3 . C4 . 1.385(3) yes
C3 . H31 . 0.958 no
C4 . C5 . 1.390(3) yes
C4 . H41 . 0.936 no
C5 . C6 . 1.513(3) yes
C5 . N1 . 1.346(2) yes
C6 . N2 . 1.479(2) yes
C6 . H62 . 0.968 no
C6 . H61 . 0.982 no
C7 . C8 . 1.533(3) yes
C7 . N2 . 1.481(2) yes
C7 . H72 . 0.964 no
C7 . H71 . 0.984 no
C8 . C9 . 1.518(3) yes
C8 . H82 . 0.990 no
C8 . H81 . 0.967 no
C9 . O1 . 1.432(2) yes
C9 . H92 . 0.966 no
C9 . H91 . 0.999 no
C10 . C11 . 1.508(3) yes
C10 . O1 . 1.412(2) yes
C10 . H102 . 0.984 no
C10 . H101 . 1.006 no
C11 . O2 . 1.424(2) yes
C11 . H112 . 0.985 no
C11 . H111 . 0.970 no
C12 . C13 . 1.521(3) yes
C12 . O2 . 1.432(2) yes
C12 . H122 . 0.976 no
C12 . H121 . 0.972 no
C13 . C14 . 1.522(3) yes
C13 . H131 . 1.017 no
C13 . H132 . 0.950 no
C14 . N3 . 1.481(2) yes
C14 . H141 . 0.981 no
C14 . H142 . 0.949 no
C15 . N3 . 1.477(2) yes
C15 . H151 . 0.974 no
C15 . H152 . 0.955 no
C16 . C17 . 1.508(3) yes
C16 . N2 . 1.468(2) yes
C16 . H161 . 0.957 no
C16 . H162 . 0.962 no
C17 . C18 . 1.386(3) yes
C17 . N4 . 1.346(3) yes
C18 . C19 . 1.392(3) yes
C18 . H181 . 0.943 no
C19 . C20 . 1.385(3) yes
C19 . H191 . 0.941 no
C20 . C21 . 1.383(3) yes
C20 . H201 . 0.959 no
C21 . N4 . 1.349(3) yes
C21 . H211 . 0.953 no
C22 . C23 . 1.519(3) yes
C22 . N3 . 1.475(2) yes
C22 . H221 . 0.965 no
C22 . H222 . 0.975 no
C23 . C24 . 1.394(3) yes
C23 . N5 . 1.344(3) yes
C24 . C25 . 1.389(3) yes
C24 . H241 . 0.936 no
C25 . C26 . 1.379(3) yes
C25 . H251 . 0.941 no
C26 . C27 . 1.390(3) yes
C26 . H261 . 0.929 no
C27 . N5 . 1.337(3) yes
C27 . H271 . 0.937 no
C28 . N6 . 1.169(3) yes
C28 . S1 . 1.627(2) yes
C29 . N7 . 1.167(3) yes
C29 . S2 . 1.624(2) yes

loop_
_geom_hbond_atom_site_label_D
_geom_hbond_site_symmetry_D
_geom_hbond_atom_site_label_H
_geom_hbond_site_symmetry_H
_geom_hbond_atom_site_label_A
_geom_hbond_site_symmetry_A
_geom_hbond_angle_DHA
_geom_hbond_distance_DH
_geom_hbond_distance_HA
_geom_hbond_distance_DA
_geom_hbond_publ_flag
C2 . H21 . O2 2_665 170 0.95 2.57 3.513(3) yes
C22 . H221 . N7 . 128 0.96 2.50 3.188(3) yes
